data_7108326
loop_
_publ_author_name
'Evamarie Hey-Hawkins'
'Peter Lonnecke'
'Anika Kreienbrink'
'Matthias Findeisen'

_publ_section_title
;
 Endocyclic P-P bond cleavage in carbaborane-substituted 1,2-diphosphetane
 -- A new route to secondary phosphinocarbaboranes
;
_journal_name_full Chem.Commun.
_journal_page_first 9385
_journal_paper_doi 10.1039/c2cc34860h
_journal_volume 48
_journal_year 2012
_chemical_formula_sum 'C6 H21 B10 P'
_chemical_formula_weight 232.3
_chemical_name_systematic
;
?
;
_space_group_IT_number 14
_symmetry_cell_setting monoclinic
_symmetry_space_group_name_Hall '-P 2ybc'
_symmetry_space_group_name_H-M 'P 1 21/c 1'
_atom_sites_solution_hydrogens difmap
_atom_sites_solution_primary direct
_atom_sites_solution_secondary difmap
_audit_conform_dict_location ftp://ftp.iucr.org/pub/cif_core.dic
_audit_conform_dict_name cif_core.dic
_audit_conform_dict_version 2.4
_audit_creation_date 2012-03-27T12:11:37-00:00
_audit_creation_method 'WinGX routine CIF_UPDATE'
_cell_angle_alpha 90
_cell_angle_beta 112.994(5)
_cell_angle_gamma 90
_cell_formula_units_Z 4
_cell_length_a 10.6520(4)
_cell_length_b 10.6114(3)
_cell_length_c 13.2551(6)
_cell_measurement_reflns_used 2948
_cell_measurement_temperature 130(2)
_cell_measurement_theta_max 32.5148
_cell_measurement_theta_min 2.8363
_cell_volume 1379.22(10)
_computing_cell_refinement
;
CrysAlisPro, Agilent Technologies,
Version 1.171.35.15 (release 03-08-2011 CrysAlis171 .NET)
(compiled Aug 3 2011,13:03:54)
;
_computing_data_collection
;
CrysAlisPro, Agilent Technologies,
Version 1.171.35.15 (release 03-08-2011 CrysAlis171 .NET)
(compiled Aug 3 2011,13:03:54)
;
_computing_data_reduction
;
CrysAlisPro, Agilent Technologies,
Version 1.171.35.15 (release 03-08-2011 CrysAlis171 .NET)
(compiled Aug 3 2011,13:03:54)
;
_computing_molecular_graphics
;
ORTEP3 for Windows
L. J. Farrugia, J. Appl. Crystallogr. 1997, 30, 565.
;
_computing_publication_material
;
WINGX
L.J. Farrugia,
J. Appl. Cryst., 1999, 32, 837-838.
;
_computing_structure_refinement 'SHELXL-97 (Sheldrick, 2008)'
_computing_structure_solution
;
SIR92
A. Altomare, G. Cascarano, C. Giacovazzo and A. Guagliardi,
J. Appl. Crystallogr. 1993, 26, 343-350.
;
_diffrn_ambient_temperature 130(2)
_diffrn_detector_area_resol_mean 16.356
_diffrn_measured_fraction_theta_full 0.999
_diffrn_measured_fraction_theta_max 0.999
_diffrn_measurement_device_type 'Xcalibur, Sapphire3, Gemini'
_diffrn_measurement_method '\w scans'
_diffrn_orient_matrix_UB_11 -0.026828
_diffrn_orient_matrix_UB_12 0.0508555
_diffrn_orient_matrix_UB_13 -0.0369078
_diffrn_orient_matrix_UB_21 -0.0213347
_diffrn_orient_matrix_UB_22 -0.0427656
_diffrn_orient_matrix_UB_23 -0.0446441
_diffrn_orient_matrix_UB_31 -0.0637179
_diffrn_orient_matrix_UB_32 -0.0070912
_diffrn_orient_matrix_UB_33 0.0047433
_diffrn_radiation_monochromator graphite
_diffrn_radiation_type MoK\a
_diffrn_radiation_wavelength 0.71073
_diffrn_reflns_av_R_equivalents 0.0649
_diffrn_reflns_av_unetI/netI 0.0678
_diffrn_reflns_limit_h_max 15
_diffrn_reflns_limit_h_min -15
_diffrn_reflns_limit_k_max 15
_diffrn_reflns_limit_k_min -15
_diffrn_reflns_limit_l_max 18
_diffrn_reflns_limit_l_min -12
_diffrn_reflns_number 15173
_diffrn_reflns_theta_full 30.51
_diffrn_reflns_theta_max 30.51
_diffrn_reflns_theta_min 2.84
_exptl_absorpt_coefficient_mu 0.162
_exptl_absorpt_correction_T_max 1
_exptl_absorpt_correction_T_min 0.99677
_exptl_absorpt_correction_type multi-scan
_exptl_absorpt_process_details
;
CrysAlisPro, Agilent Technologies,
Version 1.171.35.15 (release 03-08-2011 CrysAlis171 .NET)
(compiled Aug 3 2011,13:03:54)
Empirical absorption correction using spherical harmonics,
implemented in SCALE3 ABSPACK scaling algorithm.
;
_exptl_crystal_colour colorless
_exptl_crystal_density_diffrn 1.119
_exptl_crystal_density_method 'not measured'
_exptl_crystal_description prism
_exptl_crystal_F_000 488
_exptl_crystal_size_max 0.2
_exptl_crystal_size_mid 0.1
_exptl_crystal_size_min 0.1
_refine_diff_density_max 0.288
_refine_diff_density_min -0.266
_refine_diff_density_rms 0.054
_refine_ls_extinction_method none
_refine_ls_goodness_of_fit_ref 1.042
_refine_ls_hydrogen_treatment refall
_refine_ls_matrix_type full
_refine_ls_number_parameters 243
_refine_ls_number_reflns 4206
_refine_ls_number_restraints 1
_refine_ls_restrained_S_all 1.042
_refine_ls_R_factor_all 0.087
_refine_ls_R_factor_gt 0.0541
_refine_ls_shift/su_max 0.001
_refine_ls_shift/su_mean 0
_refine_ls_structure_factor_coef Fsqd
_refine_ls_weighting_details 'calc w=1/[\s^2^(Fo^2^)+(0.0466P)^2^+0.2938P] where P=(Fo^2^+2Fc^2^)/3'
_refine_ls_weighting_scheme calc
_refine_ls_wR_factor_gt 0.1091
_refine_ls_wR_factor_ref 0.1218
_reflns_number_gt 2993
_reflns_number_total 4206
_reflns_threshold_expression >2\s(I)
_cod_data_source_file c2cc34860h.txt
_cod_data_source_block x1433fin
_cod_original_cell_volume 1379.22(9)
_cod_original_sg_symbol_H-M P2(1)/c
_cod_database_code 7108326

loop_
_symmetry_equiv_pos_as_xyz
'x, y, z'
'-x, y+1/2, -z+1/2'
'-x, -y, -z'
'x, -y-1/2, z-1/2'

loop_
_atom_site_label
_atom_site_type_symbol
_atom_site_fract_x
_atom_site_fract_y
_atom_site_fract_z
_atom_site_U_iso_or_equiv
_atom_site_adp_type
_atom_site_occupancy
_atom_site_symmetry_multiplicity
_atom_site_calc_flag
_atom_site_refinement_flags
P1 P 1.05463(4) 0.35482(4) 0.92212(4) 0.02501(13) Uani 1 1 d D
C1 C 0.78619(19) 0.30662(17) 0.93299(17) 0.0228(4) Uani 0.49(2) 1 d P
C1F C 0.75699(18) 0.39569(17) 0.81940(15) 0.0225(4) Uani 0.51(2) 1 d P
C2 C 0.88097(15) 0.28471(14) 0.85712(13) 0.0168(3) Uani 1 1 d .
C3 C 1.17761(16) 0.26238(15) 0.88333(14) 0.0213(3) Uani 1 1 d .
C4 C 1.1984(2) 0.12894(18) 0.9299(2) 0.0328(4) Uani 1 1 d .
C5 C 1.14264(19) 0.26213(19) 0.75980(16) 0.0277(4) Uani 1 1 d .
C6 C 1.31024(19) 0.3379(2) 0.94035(18) 0.0301(4) Uani 1 1 d .
B1 B 0.61974(19) 0.34183(18) 0.84610(16) 0.0219(4) Uani 1 1 d .
B2 B 0.66488(19) 0.18858(18) 0.90321(16) 0.0208(4) Uani 1 1 d .
B3 B 0.55788(19) 0.20686(19) 0.76222(16) 0.0215(4) Uani 1 1 d .
B4 B 0.61575(19) 0.34001(18) 0.71044(16) 0.0217(4) Uani 1 1 d .
B5 B 0.75699(18) 0.39569(17) 0.81940(15) 0.0225(4) Uani 0.49(2) 1 d P
B5F B 0.78619(19) 0.30662(17) 0.93299(17) 0.0228(4) Uani 0.51(2) 1 d P
B6 B 0.83326(18) 0.15490(17) 0.91234(15) 0.0176(3) Uani 1 1 d .
B7 B 0.69021(18) 0.09116(17) 0.80323(16) 0.0191(4) Uani 1 1 d .
B8 B 0.66002(19) 0.18517(18) 0.68394(16) 0.0202(4) Uani 1 1 d .
B9 B 0.78371(18) 0.30618(18) 0.71980(15) 0.0186(4) Uani 1 1 d .
B10 B 0.82871(18) 0.15287(16) 0.77659(15) 0.0174(3) Uani 1 1 d .
H1P H 1.096(3) 0.331(3) 1.027(2) 0.006(5) Uiso 0.50(2) 1 d PD
H1PF H 1.044(3) 0.464(2) 0.876(2) 0.006(5) Uiso 0.50(2) 1 d PD
H1X H 0.5663(19) 0.4069(18) 0.8744(16) 0.029(5) Uiso 1 1 d .
H2X H 0.6333(18) 0.1541(16) 0.9690(15) 0.022(5) Uiso 1 1 d .
H3X H 0.4490(19) 0.1831(17) 0.7336(15) 0.025(5) Uiso 1 1 d .
H4X H 0.552(2) 0.4060(18) 0.6505(17) 0.032(5) Uiso 1 1 d .
H5X H 0.791(2) 0.4909(19) 0.8316(16) 0.032(5) Uiso 1 1 d .
H6X H 0.9138(19) 0.1104(17) 0.9815(16) 0.028(5) Uiso 1 1 d .
H7X H 0.6694(18) -0.0094(17) 0.7982(15) 0.025(5) Uiso 1 1 d .
H8X H 0.6215(19) 0.1494(16) 0.6014(16) 0.025(5) Uiso 1 1 d .
H9X H 0.8308(16) 0.3489(15) 0.6700(14) 0.014(4) Uiso 1 1 d .
H10X H 0.9013(18) 0.0991(16) 0.7582(15) 0.019(4) Uiso 1 1 d .
H1 H 0.835(2) 0.3508(19) 1.0075(18) 0.034(6) Uiso 1 1 d .
H4A H 1.116(2) 0.0741(19) 0.8976(17) 0.034(6) Uiso 1 1 d .
H4B H 1.272(2) 0.090(2) 0.9181(18) 0.045(6) Uiso 1 1 d .
H4C H 1.223(2) 0.133(2) 1.008(2) 0.043(6) Uiso 1 1 d .
H5A H 1.062(2) 0.2101(19) 0.7175(17) 0.033(5) Uiso 1 1 d .
H5B H 1.217(2) 0.2260(19) 0.7446(17) 0.038(6) Uiso 1 1 d .
H5C H 1.124(2) 0.351(2) 0.7246(18) 0.042(6) Uiso 1 1 d .
H6A H 1.334(2) 0.346(2) 1.021(2) 0.049(7) Uiso 1 1 d .
H6B H 1.302(2) 0.425(2) 0.9127(18) 0.042(6) Uiso 1 1 d .
H6C H 1.382(2) 0.296(2) 0.9271(18) 0.043(6) Uiso 1 1 d .

loop_
_atom_site_aniso_label
_atom_site_aniso_U_11
_atom_site_aniso_U_22
_atom_site_aniso_U_33
_atom_site_aniso_U_23
_atom_site_aniso_U_13
_atom_site_aniso_U_12
P1 0.0187(2) 0.0238(2) 0.0320(3) -0.0110(2) 0.00929(19) -0.00529(17)
C1 0.0234(9) 0.0204(8) 0.0288(10) -0.0014(7) 0.0148(8) -0.0003(7)
C1F 0.0215(9) 0.0241(9) 0.0230(9) -0.0002(7) 0.0099(8) 0.0041(7)
C2 0.0177(7) 0.0163(7) 0.0176(8) -0.0002(6) 0.0083(6) 0.0005(6)
C3 0.0167(7) 0.0213(8) 0.0254(9) 0.0003(7) 0.0076(7) -0.0007(6)
C4 0.0292(10) 0.0230(9) 0.0438(13) 0.0069(9) 0.0115(10) 0.0036(8)
C5 0.0245(9) 0.0346(10) 0.0284(10) -0.0041(8) 0.0152(8) -0.0027(8)
C6 0.0195(9) 0.0352(11) 0.0343(11) -0.0010(9) 0.0091(8) -0.0063(7)
B1 0.0191(9) 0.0267(9) 0.0218(9) -0.0001(8) 0.0100(8) 0.0035(7)
B2 0.0202(9) 0.0244(9) 0.0197(9) -0.0012(7) 0.0097(8) -0.0022(7)
B3 0.0159(8) 0.0289(10) 0.0210(9) -0.0016(8) 0.0086(8) 0.0000(7)
B4 0.0200(9) 0.0269(10) 0.0180(9) 0.0017(7) 0.0072(8) 0.0039(7)
B5 0.0215(9) 0.0241(9) 0.0230(9) -0.0002(7) 0.0099(8) 0.0041(7)
B5F 0.0234(9) 0.0204(8) 0.0288(10) -0.0014(7) 0.0148(8) -0.0003(7)
B6 0.0189(8) 0.0174(8) 0.0164(8) 0.0009(7) 0.0068(7) -0.0015(7)
B7 0.0176(8) 0.0213(9) 0.0194(9) -0.0017(7) 0.0082(7) -0.0025(7)
B8 0.0182(9) 0.0255(9) 0.0161(9) -0.0028(7) 0.0059(7) -0.0011(7)
B9 0.0192(9) 0.0212(8) 0.0148(8) 0.0010(7) 0.0061(7) 0.0016(7)
B10 0.0177(8) 0.0159(8) 0.0188(9) -0.0017(7) 0.0074(7) -0.0017(6)

loop_
_atom_type_symbol
_atom_type_description
_atom_type_scat_dispersion_real
_atom_type_scat_dispersion_imag
_atom_type_scat_source
P P 0.1023 0.0942 'International Tables Vol C Tables 4.2.6.8 and 6.1.1.4'
C C 0.0033 0.0016 'International Tables Vol C Tables 4.2.6.8 and 6.1.1.4'
B B 0.0013 0.0007 'International Tables Vol C Tables 4.2.6.8 and 6.1.1.4'
H H 0 0 'International Tables Vol C Tables 4.2.6.8 and 6.1.1.4'

loop_
_geom_angle_atom_site_label_1
_geom_angle_atom_site_label_2
_geom_angle_atom_site_label_3
_geom_angle
C3 P1 C2 109.90(7)
C3 P1 H1P 102.3(13)
C2 P1 H1P 106.0(13)
C3 P1 H1PF 106.5(13)
C2 P1 H1PF 104.5(13)
H1P P1 H1PF 127.0(19)
C2 C1 C1F 59.78(10)
C2 C1 B2 109.25(13)
C1F C1 B2 109.77(15)
C2 C1 B1 109.04(14)
C1F C1 B1 60.45(11)
B2 C1 B1 61.74(11)
C2 C1 B6 60.33(10)
C1F C1 B6 109.84(13)
B2 C1 B6 61.95(10)
B1 C1 B6 112.16(14)
C2 C1 H1 116.1(11)
C1F C1 H1 116.5(11)
B2 C1 H1 126.6(11)
B1 C1 H1 122.4(11)
B6 C1 H1 120.3(11)
C2 C1F C1 60.00(10)
C2 C1F B1 109.51(13)
C1 C1F B1 60.80(11)
C2 C1F B4 109.41(13)
C1 C1F B4 110.34(14)
B1 C1F B4 61.96(11)
C2 C1F B9 60.24(10)
C1 C1F B9 109.96(13)
B1 C1F B9 112.16(14)
B4 C1F B9 61.76(11)
C2 C1F H5X 115.9(11)
C1 C1F H5X 117.3(11)
B1 C1F H5X 123.1(10)
B4 C1F H5X 125.7(11)
B9 C1F H5X 119.3(10)
C1F C2 C1 60.23(10)
C1F C2 B10 110.95(12)
C1 C2 B10 110.92(12)
C1F C2 B9 61.17(10)
C1 C2 B9 110.91(12)
B10 C2 B9 62.30(10)
C1F C2 B6 110.81(12)
C1 C2 B6 61.07(10)
B10 C2 B6 62.32(10)
B9 C2 B6 113.48(12)
C1F C2 P1 112.20(10)
C1 C2 P1 112.60(11)
B10 C2 P1 129.47(10)
B9 C2 P1 120.97(10)
B6 C2 P1 121.73(11)
C4 C3 C5 111.53(16)
C4 C3 C6 108.87(15)
C5 C3 C6 108.60(15)
C4 C3 P1 112.59(13)
C5 C3 P1 113.12(12)
C6 C3 P1 101.53(12)
C3 C4 H4A 113.8(12)
C3 C4 H4B 109.9(14)
H4A C4 H4B 108.4(18)
C3 C4 H4C 109.4(13)
H4A C4 H4C 107.7(17)
H4B C4 H4C 107.5(19)
C3 C5 H5A 113.7(12)
C3 C5 H5B 110.2(13)
H5A C5 H5B 105.0(17)
C3 C5 H5C 113.9(12)
H5A C5 H5C 106.3(17)
H5B C5 H5C 107.1(17)
C3 C6 H6A 111.6(13)
C3 C6 H6B 111.7(13)
H6A C6 H6B 105.7(18)
C3 C6 H6C 108.6(13)
H6A C6 H6C 110.2(19)
H6B C6 H6C 109.0(18)
C1F B1 C1 58.75(10)
C1F B1 B3 105.96(13)
C1 B1 B3 105.96(13)
C1F B1 B2 106.23(13)
C1 B1 B2 58.99(10)
B3 B1 B2 60.09(11)
C1F B1 B4 59.08(11)
C1 B1 B4 106.42(13)
B3 B1 B4 60.16(11)
B2 B1 B4 108.38(13)
C1F B1 H1X 118.3(10)
C1 B1 H1X 117.3(11)
B3 B1 H1X 129.3(10)
B2 B1 H1X 122.8(11)
B4 B1 H1X 124.3(11)
C1 B2 B1 59.28(11)
C1 B2 B3 105.99(13)
B1 B2 B3 59.84(11)
C1 B2 B7 105.83(12)
B1 B2 B7 107.94(13)
B3 B2 B7 60.21(11)
C1 B2 B6 59.26(10)
B1 B2 B6 108.00(13)
B3 B2 B6 107.89(12)
B7 B2 B6 59.64(10)
C1 B2 H2X 119.1(9)
B1 B2 H2X 121.3(9)
B3 B2 H2X 126.4(10)
B7 B2 H2X 124.9(9)
B6 B2 H2X 119.0(9)
B1 B3 B2 60.08(11)
B1 B3 B4 60.13(11)
B2 B3 B4 108.36(13)
B1 B3 B7 107.96(13)
B2 B3 B7 59.99(11)
B4 B3 B7 108.15(12)
B1 B3 B8 107.84(13)
B2 B3 B8 108.08(13)
B4 B3 B8 59.88(11)
B7 B3 B8 60.09(10)
B1 B3 H3X 119.0(10)
B2 B3 H3X 119.6(10)
B4 B3 H3X 121.7(10)
B7 B3 H3X 123.2(10)
B8 B3 H3X 124.7(10)
C1F B4 B9 59.27(10)
C1F B4 B8 105.56(13)
B9 B4 B8 59.46(10)
C1F B4 B1 58.96(11)
B9 B4 B1 107.73(13)
B8 B4 B1 107.76(13)
C1F B4 B3 105.52(14)
B9 B4 B3 107.60(13)
B8 B4 B3 60.19(11)
B1 B4 B3 59.71(11)
C1F B4 H4X 119.1(11)
B9 B4 H4X 120.7(10)
B8 B4 H4X 126.4(10)
B1 B4 H4X 119.7(10)
B3 B4 H4X 125.8(10)
C2 B6 C1 58.60(10)
C2 B6 B7 105.06(12)
C1 B6 B7 105.81(13)
C2 B6 B10 58.52(9)
C1 B6 B10 105.93(13)
B7 B6 B10 59.75(10)
C2 B6 B2 105.41(12)
C1 B6 B2 58.79(10)
B7 B6 B2 60.08(10)
B10 B6 B2 107.68(13)
C2 B6 H6X 115.9(10)
C1 B6 H6X 116.7(10)
B7 B6 H6X 131.6(10)
B10 B6 H6X 123.2(10)
B2 B6 H6X 125.7(10)
B10 B7 B6 60.31(10)
B10 B7 B2 108.28(13)
B6 B7 B2 60.28(10)
B10 B7 B3 107.75(13)
B6 B7 B3 108.08(13)
B2 B7 B3 59.80(11)
B10 B7 B8 59.59(10)
B6 B7 B8 107.96(13)
B2 B7 B8 107.85(13)
B3 B7 B8 59.99(10)
B10 B7 H7X 121.1(9)
B6 B7 H7X 120.9(10)
B2 B7 H7X 121.9(9)
B3 B7 H7X 122.6(10)
B8 B7 H7X 122.1(10)
B9 B8 B10 60.37(10)
B9 B8 B4 60.25(11)
B10 B8 B4 108.48(13)
B9 B8 B3 108.02(13)
B10 B8 B3 107.79(13)
B4 B8 B3 59.92(11)
B9 B8 B7 108.05(13)
B10 B8 B7 59.70(10)
B4 B8 B7 108.06(13)
B3 B8 B7 59.93(11)
B9 B8 H8X 118.5(10)
B10 B8 H8X 121.2(10)
B4 B8 H8X 120.0(10)
B3 B8 H8X 124.0(10)
B7 B8 H8X 124.6(10)
C2 B9 C1F 58.58(10)
C2 B9 B8 105.41(13)
C1F B9 B8 105.99(13)
C2 B9 B10 58.67(10)
C1F B9 B10 106.00(13)
B8 B9 B10 59.88(10)
C2 B9 B4 105.88(12)
C1F B9 B4 58.97(11)
B8 B9 B4 60.30(11)
B10 B9 B4 108.14(13)
C2 B9 H9X 118.3(9)
C1F B9 H9X 119.4(9)
B8 B9 H9X 128.3(9)
B10 B9 H9X 122.2(9)
B4 B9 H9X 124.8(9)
C2 B10 B8 105.59(12)
C2 B10 B7 105.70(12)
B8 B10 B7 60.71(10)
C2 B10 B9 59.04(10)
B8 B10 B9 59.74(10)
B7 B10 B9 108.36(12)
C2 B10 B6 59.16(10)
B8 B10 B6 108.57(12)
B7 B10 B6 59.94(10)
B9 B10 B6 108.25(12)
C2 B10 H10X 119.5(10)
B8 B10 H10X 125.2(10)
B7 B10 H10X 125.7(9)
B9 B10 H10X 119.6(9)
B6 B10 H10X 120.2(10)

loop_
_geom_bond_atom_site_label_1
_geom_bond_atom_site_label_2
_geom_bond_distance
P1 C3 1.8625(16)
P1 C2 1.8635(16)
P1 H1P 1.31(2)
P1 H1PF 1.29(2)
C1 C2 1.696(2)
C1 C1F 1.700(3)
C1 B2 1.731(3)
C1 B1 1.736(3)
C1 B6 1.739(3)
C1 H1 1.03(2)
C1F C2 1.693(2)
C1F B1 1.730(3)
C1F B4 1.732(3)
C1F B9 1.738(3)
C1F H5X 1.06(2)
C2 B10 1.715(2)
C2 B9 1.722(2)
C2 B6 1.727(2)
C3 C4 1.526(2)
C3 C5 1.531(3)
C3 C6 1.541(2)
C4 H4A 1.00(2)
C4 H4B 0.95(2)
C4 H4C 0.97(2)
C5 H5A 0.99(2)
C5 H5B 0.97(2)
C5 H5C 1.03(2)
C6 H6A 1.00(2)
C6 H6B 0.98(2)
C6 H6C 0.96(2)
B1 B3 1.775(3)
B1 B2 1.779(3)
B1 B4 1.782(3)
B1 H1X 1.053(19)
B2 B3 1.779(3)
B2 B7 1.782(3)
B2 B6 1.786(3)
B2 H2X 1.112(18)
B3 B4 1.783(3)
B3 B7 1.786(3)
B3 B8 1.787(3)
B3 H3X 1.100(18)
B4 B9 1.781(3)
B4 B8 1.782(3)
B4 H4X 1.08(2)
B6 B7 1.775(3)
B6 B10 1.781(3)
B6 H6X 1.088(19)
B7 B10 1.771(2)
B7 B8 1.789(3)
B7 H7X 1.087(18)
B8 B9 1.767(3)
B8 B10 1.769(3)
B8 H8X 1.076(19)
B9 B10 1.778(3)
B9 H9X 1.074(16)
B10 H10X 1.063(17)
